data_4322824
loop_
_publ_author_name
'Enrique Colacio'
'Jos\'e Manuel Dom\'inguez-Vera'
'Mustapha Ghazi'
'Raikko Kivek\"as'
'Martti Klinga'
'Jos\'e Mar\'ia Moreno'

_publ_contact_author
;
     Prof. Enrique Colacio
     Departamento de Qu\'imica Inorg\'anica
     Facultad de Ciencias
     Universidad de Granada
     E-18071 Granada
     Spain
;
_publ_contact_author_email ecolacio@goliat.ugr.es
_publ_contact_author_fax '+34 58 243322'
_publ_contact_author_phone '+34 58 243236'
_publ_section_title
;
 A Novel Series of Heterotrinuclear Complexes Involving Imidazolate
 Bridging Schiff's Base Ligands. Synthesis, Crystal Structure, and
 Magnetic Properties
;
_journal_name_full 'Inorganic Chemistry'
_journal_page_first 3040
_journal_page_last 3045
_journal_paper_doi 10.1021/ic970992i
_journal_volume 37
_journal_year 1998
_chemical_compound_source synthesis
_chemical_formula_moiety 'C38 H24 Cu2 F24 Mn N10 O8'
_chemical_formula_structural 'C38 H24 Cu2 F24 Mn N10 O8'
_chemical_formula_sum 'C38 H24 Cu2 F24 Mn N10 O8'
_chemical_formula_weight 1386.69
_chemical_melting_point ?
_chemical_name_systematic
; 
 ? 
;
_space_group_IT_number 15
_symmetry_cell_setting monoclinic
_symmetry_space_group_name_Hall '-C 2yc'
_symmetry_space_group_name_H-M 'C 1 2/c 1'
_atom_sites_solution_hydrogens geom
_atom_sites_solution_primary direct
_atom_sites_solution_secondary difmap
_audit_creation_method SHELXL
_cell_angle_alpha 90.00
_cell_angle_beta 125.30(3)
_cell_angle_gamma 90.00
_cell_formula_units_Z 4
_cell_length_a 24.982(6)
_cell_length_b 13.999(4)
_cell_length_c 17.728(5)
_cell_measurement_reflns_used 25
_cell_measurement_temperature 193(2)
_cell_measurement_theta_max 9.17
_cell_measurement_theta_min 6.10
_cell_volume 5060(3)
_computing_cell_refinement
;
MSC/AFC Diffractometer Control Software (Molecular Structure Corporation, 
1993)
;
_computing_data_collection
;
MSC/AFC Diffractometer Control Software (Molecular Structure Corporation, 
1993)
;
_computing_data_reduction
;
Texsan Process (Molecular Structure Corporation, 1993)
;
_computing_molecular_graphics 'ORTEPII (Johnson, 1976)'
_computing_structure_refinement 'SHELXL-92 (Sheldrick, 1993)'
_computing_structure_solution 'SHELXS-86 (Sheldrick, 1990)'
_diffrn_ambient_temperature 193(2)
_diffrn_measurement_device 'Rigaku AFC7S'
_diffrn_measurement_method \w--2\q
_diffrn_radiation_monochromator graphite
_diffrn_radiation_source 'fine-focus sealed tube'
_diffrn_radiation_type MoK\a
_diffrn_radiation_wavelength 0.71073
_diffrn_reflns_av_R_equivalents 0.0463
_diffrn_reflns_av_sigmaI/netI 0.1679
_diffrn_reflns_limit_h_max 26
_diffrn_reflns_limit_h_min 0
_diffrn_reflns_limit_k_max 15
_diffrn_reflns_limit_k_min 0
_diffrn_reflns_limit_l_max 15
_diffrn_reflns_limit_l_min -19
_diffrn_reflns_number 2668
_diffrn_reflns_theta_max 22.49
_diffrn_reflns_theta_min 2.59
_diffrn_standards_decay_% 0.0
_diffrn_standards_interval_count 150
_diffrn_standards_number 3
_exptl_absorpt_coefficient_mu 1.227
_exptl_absorpt_correction_type 'not corrected'
_exptl_crystal_colour green
_exptl_crystal_density_diffrn 1.820
_exptl_crystal_density_meas ?
_exptl_crystal_description needle
_exptl_crystal_F_000 2740
_exptl_crystal_size_max 0.30
_exptl_crystal_size_mid 0.05
_exptl_crystal_size_min 0.04
_refine_diff_density_max 0.404
_refine_diff_density_min -0.409
_refine_diff_density_rms 0.096
_refine_ls_extinction_method none
_refine_ls_goodness_of_fit_all 1.057
_refine_ls_goodness_of_fit_obs 1.309
_refine_ls_hydrogen_treatment noref
_refine_ls_matrix_type full
_refine_ls_number_parameters 459
_refine_ls_number_reflns 2598
_refine_ls_number_restraints 66
_refine_ls_restrained_S_all 1.131
_refine_ls_restrained_S_obs 1.296
_refine_ls_R_factor_all 0.1547
_refine_ls_R_factor_obs 0.0841
_refine_ls_shift/esd_max 0.068
_refine_ls_shift/esd_mean 0.005
_refine_ls_structure_factor_coef Fsqd
_refine_ls_weighting_details 'w=1/[\s^2^(Fo^2^)+(0.0000P)^2^+24.2940P] where P=(Fo^2^+2Fc^2^)/3'
_refine_ls_weighting_scheme calc
_refine_ls_wR_factor_all 0.1256
_refine_ls_wR_factor_obs 0.1021
_reflns_number_observed 1509
_reflns_number_total 2602
_reflns_observed_criterion >2sigma(I)
_cod_data_source_file ic970992i_1.cif
_cod_data_source_block compound_7_for_Inorg._Chem.
_cod_depositor_comments
;
The following automatic conversions were performed:

'_chemical_melting_point' value 'not measured' was changed to '?' -
the value is undefined or not given.

Automatic conversion script
Id: cif_fix_values 1673 2011-04-08 12:14:43Z adriana 

The following automatic conversions were performed:

'_exptl_crystal_density_meas' value 'not measured' was changed to '?'
- the value is perceived as not measured.

Automatic conversion script
Id: cif_fix_values 3008 2015-01-20 13:52:24Z robertas 

The following automatic conversions were performed:

'_refine_ls_weighting_scheme' value 'calc
w=1/[\s^2^(Fo^2^)+(0.0000P)^2^+24.2940P] where P=(Fo^2^+2Fc^2^)/3'
was changed to 'calc'. New tag '_refine_ls_weighting_details' was
created. The value of the new tag was set to
'w=1/[\s^2^(Fo^2^)+(0.0000P)^2^+24.2940P] where P=(Fo^2^+2Fc^2^)/3'.

Automatic conversion script
Id: cif_fix_values 3143 2015-03-26 13:38:13Z robertas 
;
_cod_original_cell_volume 5060.0(24)
_cod_database_code 4322824

loop_
_symmetry_equiv_pos_as_xyz
'x, y, z'
'-x, y, -z+1/2'
'x+1/2, y+1/2, z'
'-x+1/2, y+1/2, -z+1/2'
'-x, -y, -z'
'x, -y, z-1/2'
'-x+1/2, -y+1/2, -z'
'x+1/2, -y+1/2, z-1/2'

loop_
_atom_site_aniso_label
_atom_site_aniso_U_11
_atom_site_aniso_U_22
_atom_site_aniso_U_33
_atom_site_aniso_U_23
_atom_site_aniso_U_13
_atom_site_aniso_U_12
Cu1 0.0370(5) 0.0358(7) 0.0391(6) -0.0009(7) 0.0196(5) -0.0031(7)
Mn1 0.0473(12) 0.0275(13) 0.0434(12) 0.000 0.0238(10) 0.000
O16 0.034(3) 0.054(4) 0.038(3) -0.014(4) 0.022(3) -0.013(4)
O18 0.034(3) 0.047(5) 0.036(4) -0.008(3) 0.013(3) -0.004(4)
O21 0.043(4) 0.037(4) 0.052(4) 0.002(3) 0.021(3) 0.001(3)
O23 0.060(4) 0.028(4) 0.061(4) -0.005(3) 0.039(3) -0.011(3)
C15 0.049(6) 0.050(8) 0.067(7) -0.003(7) 0.021(6) -0.014(6)
F25 0.087(4) 0.083(5) 0.142(5) -0.038(5) 0.076(4) -0.004(4)
F26 0.058(3) 0.101(5) 0.103(4) -0.040(4) 0.054(3) -0.031(4)
F27 0.081(4) 0.126(6) 0.073(4) 0.006(4) 0.057(3) -0.002(4)
C19 0.064(7) 0.102(11) 0.052(7) -0.033(8) 0.026(6) -0.045(8)
F28A 0.091(9) 0.154(13) 0.073(8) -0.086(9) 0.027(7) -0.050(10)
F29A 0.161(15) 0.105(12) 0.051(9) -0.012(8) -0.052(10) 0.068(11)
F30A 0.070(6) 0.138(14) 0.064(6) -0.031(8) 0.051(5) -0.019(8)
F28B 0.019(8) 0.189(22) 0.065(11) -0.061(13) 0.012(7) -0.024(12)
F29B 0.133(16) 0.067(12) 0.032(9) -0.037(10) 0.014(10) -0.032(13)
F30B 0.042(10) 0.118(17) 0.049(10) -0.005(10) 0.008(8) 0.011(11)
C20 0.082(7) 0.043(8) 0.081(7) -0.020(7) 0.057(6) -0.012(7)
F31A 0.047(9) 0.238(24) 0.046(9) -0.013(12) 0.005(8) 0.016(12)
F32A 0.184(15) 0.080(12) 0.038(8) -0.025(8) 0.049(9) -0.049(12)
F33A 0.109(9) 0.129(14) 0.027(6) -0.052(8) 0.042(6) -0.075(10)
F31B 0.141(13) 0.084(13) 0.062(9) -0.015(9) 0.040(9) 0.039(11)
F32B 0.107(12) 0.236(24) 0.054(10) -0.083(12) 0.039(9) -0.106(14)
F33B 0.173(16) 0.058(11) 0.047(9) -0.006(8) 0.044(10) -0.017(11)
C24 0.060(7) 0.068(9) 0.042(7) -0.011(7) 0.011(6) -0.003(7)
F34A 0.180(11) 0.050(7) 0.096(8) 0.038(6) 0.068(8) 0.027(8)
F35A 0.052(6) 0.086(9) 0.088(8) 0.042(7) -0.003(6) -0.032(6)
F36A 0.160(8) 0.044(6) 0.043(5) -0.003(5) 0.052(5) -0.047(7)
F34B 0.121(20) 0.028(14) 0.172(24) 0.033(15) 0.073(18) 0.002(15)
F35B 0.290(27) 0.174(27) 0.100(18) -0.080(17) 0.136(17) -0.144(24)
F36B 0.156(25) 0.121(25) 0.228(32) 0.125(23) -0.182(23) -0.087(22)
N1 0.040(4) 0.028(5) 0.053(5) 0.002(4) 0.027(4) 0.003(4)
N3 0.030(4) 0.039(5) 0.049(5) -0.007(4) 0.019(4) -0.004(4)
N7 0.034(4) 0.024(5) 0.030(4) 0.004(3) 0.023(3) 0.003(4)
N11 0.052(5) 0.030(5) 0.034(4) -0.001(4) 0.022(4) 0.001(4)
N13 0.069(5) 0.043(6) 0.048(5) 0.009(4) 0.030(4) -0.016(5)
C2 0.045(5) 0.034(6) 0.033(5) -0.024(5) 0.025(4) -0.012(5)
C4 0.048(6) 0.062(9) 0.059(7) -0.005(6) 0.031(5) -0.016(6)
C5 0.038(5) 0.052(8) 0.081(7) -0.005(6) 0.041(5) 0.003(6)
C6 0.022(5) 0.041(7) 0.028(5) -0.015(5) 0.013(4) -0.018(5)
C8 0.042(5) 0.042(7) 0.057(6) 0.017(5) 0.031(5) 0.010(5)
C9 0.029(5) 0.048(7) 0.052(6) 0.016(6) 0.016(5) 0.017(6)
C10 0.045(5) 0.039(7) 0.027(5) 0.006(5) 0.024(4) -0.002(5)
C12 0.074(7) 0.043(8) 0.059(6) 0.003(6) 0.045(5) -0.015(6)
C14 0.045(6) 0.058(8) 0.035(6) 0.016(6) 0.014(5) -0.007(6)
C16 0.023(5) 0.037(7) 0.043(6) 0.008(5) 0.018(4) 0.006(5)
C17 0.024(5) 0.075(9) 0.039(6) -0.014(6) 0.013(5) -0.009(6)
C18 0.030(5) 0.049(7) 0.026(6) -0.002(5) 0.002(5) -0.006(6)
C21 0.028(5) 0.028(6) 0.032(6) -0.003(5) 0.006(4) 0.004(5)
C22 0.053(6) 0.035(7) 0.032(5) 0.002(5) 0.020(5) -0.002(5)
C23 0.061(5) 0.015(6) 0.101(7) 0.011(6) 0.063(5) -0.002(5)

loop_
_atom_site_label
_atom_site_type_symbol
_atom_site_fract_x
_atom_site_fract_y
_atom_site_fract_z
_atom_site_U_iso_or_equiv
_atom_site_thermal_displace_type
_atom_site_occupancy
_atom_site_calc_flag
_atom_site_refinement_flags
_atom_site_disorder_group
Cu1 Cu 0.04880(5) 0.08081(9) 0.61353(8) 0.0387(3) Uani 1 d . .
Mn1 Mn 0.0000 -0.2803(2) 0.7500 0.0408(7) Uani 1 d S .
O16 O 0.1150(2) 0.0856(5) 0.5857(3) 0.042(2) Uani 1 d . .
O18 O 0.1221(3) 0.1470(4) 0.7505(4) 0.043(2) Uani 1 d . .
O21 O -0.0857(3) -0.3155(4) 0.6103(4) 0.048(2) Uani 1 d . .
O23 O -0.0433(3) -0.3964(4) 0.7840(4) 0.047(2) Uani 1 d . .
C15 C 0.2112(4) 0.0983(7) 0.5972(6) 0.063(4) Uani 1 d D .
F25 F 0.2260(3) 0.0082(5) 0.5978(5) 0.098(3) Uani 1 d D .
F26 F 0.2679(2) 0.1444(5) 0.6391(4) 0.083(2) Uani 1 d D .
F27 F 0.1774(3) 0.1260(5) 0.5076(4) 0.086(2) Uani 1 d D .
C19 C 0.2243(4) 0.2024(7) 0.8731(6) 0.077(5) Uani 1 d D .
F28A F 0.2607(5) 0.2744(9) 0.8726(8) 0.117(6) Uani 0.584(9) d PD 1
F29A F 0.2654(7) 0.1405(9) 0.9321(9) 0.171(10) Uani 0.584(9) d PDU 1
F30A F 0.1936(4) 0.2437(10) 0.9033(7) 0.084(5) Uani 0.584(9) d PD 1
F28B F 0.2855(5) 0.2100(15) 0.9080(11) 0.098(8) Uani 0.416(9) d PDU 2
F29B F 0.2004(8) 0.2792(10) 0.8850(11) 0.097(9) Uani 0.416(9) d PDU 2
F30B F 0.2221(6) 0.1392(11) 0.9293(10) 0.080(7) Uani 0.416(9) d PD 2
C20 C -0.1655(4) -0.3996(6) 0.4809(6) 0.063(4) Uani 1 d D .
F31A F -0.2238(5) -0.3695(14) 0.4558(10) 0.123(9) Uani 0.487(10) d PD 1
F32A F -0.1782(8) -0.4868(8) 0.4449(9) 0.109(8) Uani 0.487(10) d PD 1
F33A F -0.1539(6) -0.3502(10) 0.4279(7) 0.087(6) Uani 0.487(10) d PD 1
F31B F -0.1432(6) -0.4592(10) 0.4478(9) 0.107(8) Uani 0.513(10) d PD 2
F32B F -0.2243(6) -0.4292(15) 0.4502(10) 0.137(9) Uani 0.513(10) d PD 2
F33B F -0.1714(8) -0.3178(9) 0.4414(9) 0.104(8) Uani 0.513(10) d PD 2
C24 C -0.0854(4) -0.5436(7) 0.7816(6) 0.067(5) Uani 1 d D .
F34A F -0.0542(5) -0.6183(7) 0.7801(7) 0.115(5) Uani 0.672(8) d PD 1
F35A F -0.1465(4) -0.5719(8) 0.7414(6) 0.100(5) Uani 0.672(8) d PD 1
F36A F -0.0616(5) -0.5269(6) 0.8674(5) 0.086(4) Uani 0.672(8) d PD 1
F34B F -0.1118(10) -0.6219(11) 0.7334(14) 0.113(12) Uani 0.328(8) d PD 2
F35B F -0.1222(8) -0.5130(18) 0.8067(13) 0.175(13) Uani 0.328(8) d PDU 2
F36B F -0.0301(9) -0.5700(18) 0.8568(16) 0.338(29) Uani 0.328(8) d PD 2
N1 N 0.0737(3) -0.0494(5) 0.6658(5) 0.041(2) Uani 1 d . .
N3 N 0.0480(3) -0.1762(6) 0.7179(5) 0.042(3) Uani 1 d . .
N7 N -0.0314(3) 0.0487(5) 0.6090(4) 0.027(2) Uani 1 d . .
N11 N 0.0091(3) 0.2018(5) 0.5465(5) 0.041(3) Uani 1 d . .
N13 N -0.0184(4) 0.3225(6) 0.4566(5) 0.056(3) Uani 1 d . .
H13 H -0.0179(4) 0.3658(6) 0.4211(5) 0.067 Uiso 1 calc R .
C2 C 0.0280(4) -0.0918(7) 0.6726(6) 0.036(3) Uani 1 d . .
C4 C 0.1069(4) -0.1872(8) 0.7363(7) 0.056(4) Uani 1 d . .
H4 H 0.1343(4) -0.2407(8) 0.7684(7) 0.073 Uiso 1 calc R .
C5 C 0.1243(4) -0.1128(7) 0.7037(7) 0.054(4) Uani 1 d . .
H5 H 0.1635(4) -0.1069(7) 0.7071(7) 0.070 Uiso 1 calc R .
C6 C -0.0298(4) -0.0354(6) 0.6382(5) 0.031(3) Uani 1 d . .
H6 H -0.0657(4) -0.0599(6) 0.6371(5) 0.041 Uiso 1 calc R .
C8 C -0.0885(4) 0.1072(7) 0.5747(6) 0.046(3) Uani 1 d . .
H8A H -0.1100(4) 0.0888(7) 0.6052(6) 0.059 Uiso 1 calc R .
H8B H -0.1203(4) 0.0977(7) 0.5073(6) 0.059 Uiso 1 calc R .
C9 C -0.0675(4) 0.2123(7) 0.5951(6) 0.047(3) Uani 1 d . .
H9A H -0.1057(4) 0.2517(7) 0.5792(6) 0.061 Uiso 1 calc R .
H9B H -0.0332(4) 0.2198(7) 0.6621(6) 0.061 Uiso 1 calc R .
C10 C -0.0415(4) 0.2486(7) 0.5422(6) 0.035(3) Uani 1 d . .
C12 C 0.0221(5) 0.2469(7) 0.4937(7) 0.055(3) Uani 1 d . .
H12 H 0.0542(5) 0.2293(7) 0.4837(7) 0.071 Uiso 1 calc R .
C14 C -0.0617(4) 0.3221(8) 0.4828(6) 0.052(4) Uani 1 d . .
H14 H -0.0972(4) 0.3642(8) 0.4631(6) 0.067 Uiso 1 calc R .
C16 C 0.1727(4) 0.1130(7) 0.6376(6) 0.035(3) Uani 1 d . .
C17 C 0.2075(4) 0.1502(8) 0.7279(6) 0.049(3) Uani 1 d . .
H17 H 0.2523(4) 0.1670(8) 0.7580(6) 0.064 Uiso 1 calc R .
C18 C 0.1788(5) 0.1628(7) 0.7737(6) 0.043(3) Uani 1 d . .
C21 C -0.1201(4) -0.3890(7) 0.5832(6) 0.036(3) Uani 1 d . .
C22 C -0.1179(4) -0.4638(7) 0.6359(6) 0.043(3) Uani 1 d . .
H22 H -0.1423(4) -0.5201(7) 0.6057(6) 0.055 Uiso 1 calc R .
C23 C -0.0817(4) -0.4591(7) 0.7297(7) 0.049(3) Uani 1 d . .

loop_
_atom_type_symbol
_atom_type_description
_atom_type_scat_dispersion_real
_atom_type_scat_dispersion_imag
_atom_type_scat_source
C C 0.0033 0.0016 'International Tables Vol C Tables 4.2.6.8 and 6.1.1.4'
H H 0.0000 0.0000 'International Tables Vol C Tables 4.2.6.8 and 6.1.1.4'
N N 0.0061 0.0033 'International Tables Vol C Tables 4.2.6.8 and 6.1.1.4'
O O 0.0106 0.0060 'International Tables Vol C Tables 4.2.6.8 and 6.1.1.4'
F F 0.0171 0.0103 'International Tables Vol C Tables 4.2.6.8 and 6.1.1.4'
Mn Mn 0.3368 0.7283 'International Tables Vol C Tables 4.2.6.8 and 6.1.1.4'
Cu Cu 0.3201 1.2651 'International Tables Vol C Tables 4.2.6.8 and 6.1.1.4'

loop_
_geom_angle_atom_site_label_1
_geom_angle_atom_site_label_2
_geom_angle_atom_site_label_3
_geom_angle
_geom_angle_site_symmetry_1
_geom_angle_site_symmetry_3
_geom_angle_publ_flag
N1 Cu1 N11 170.4(3) . . ?
N1 Cu1 O16 93.8(3) . . ?
N11 Cu1 O16 91.2(3) . . ?
N1 Cu1 N7 81.3(3) . . ?
N11 Cu1 N7 91.5(3) . . ?
O16 Cu1 N7 162.6(3) . . ?
N1 Cu1 O18 92.0(3) . . ?
N11 Cu1 O18 96.3(3) . . ?
O16 Cu1 O18 88.8(2) . . ?
N7 Cu1 O18 108.0(3) . . ?
N3 Mn1 N3 95.2(4) . 2_556 ?
N3 Mn1 O21 100.4(3) . . ?
N3 Mn1 O21 96.9(2) 2_556 . ?
N3 Mn1 O21 96.9(2) . 2_556 ?
N3 Mn1 O21 100.4(3) 2_556 2_556 ?
O21 Mn1 O21 154.1(3) . 2_556 ?
N3 Mn1 O23 175.1(3) . . ?
N3 Mn1 O23 89.5(3) 2_556 . ?
O21 Mn1 O23 80.3(2) . . ?
O21 Mn1 O23 80.8(2) 2_556 . ?
N3 Mn1 O23 89.5(3) . 2_556 ?
N3 Mn1 O23 175.1(3) 2_556 2_556 ?
O21 Mn1 O23 80.8(2) . 2_556 ?
O21 Mn1 O23 80.3(2) 2_556 2_556 ?
O23 Mn1 O23 85.9(3) . 2_556 ?
C16 O16 Cu1 127.2(6) . . ?
C18 O18 Cu1 119.7(6) . . ?
C21 O21 Mn1 128.7(6) . . ?
C23 O23 Mn1 125.8(7) . . ?
F25 C15 F26 104.9(8) . . ?
F25 C15 F27 105.5(9) . . ?
F26 C15 F27 105.0(8) . . ?
F25 C15 C16 112.3(9) . . ?
F26 C15 C16 115.8(8) . . ?
F27 C15 C16 112.5(8) . . ?
F29A C19 F30A 110.5(13) . . ?
F28B C19 F29B 112.5(13) . . ?
F28B C19 F30B 104.1(12) . . ?
F29B C19 F30B 101.7(13) . . ?
F29A C19 F28A 106.4(10) . . ?
F30A C19 F28A 103.2(11) . . ?
F28B C19 C18 117.8(12) . . ?
F29A C19 C18 113.6(10) . . ?
F30A C19 C18 114.2(8) . . ?
F29B C19 C18 112.1(9) . . ?
F30B C19 C18 106.8(10) . . ?
F28A C19 C18 108.2(9) . . ?
F33B C20 F32B 107.7(12) . . ?
F33B C20 F31B 105.3(13) . . ?
F32B C20 F31B 106.1(12) . . ?
F31A C20 F33A 104.1(11) . . ?
F31A C20 F32A 102.7(11) . . ?
F33A C20 F32A 103.2(12) . . ?
F33B C20 C21 109.7(9) . . ?
F32B C20 C21 114.8(11) . . ?
F31B C20 C21 112.7(9) . . ?
F31A C20 C21 107.0(10) . . ?
F33A C20 C21 119.1(8) . . ?
F32A C20 C21 118.6(9) . . ?
F36B C24 F35B 106.5(17) . . ?
F36B C24 F34B 105.5(15) . . ?
F35B C24 F34B 108.0(15) . . ?
F36A C24 F34A 107.0(9) . . ?
F36A C24 F35A 106.9(10) . . ?
F34A C24 F35A 105.4(10) . . ?
F36A C24 C23 114.8(9) . . ?
F36B C24 C23 116.0(15) . . ?
F35B C24 C23 104.5(14) . . ?
F34B C24 C23 115.9(13) . . ?
F34A C24 C23 111.1(10) . . ?
F35A C24 C23 111.1(8) . . ?
C2 N1 C5 105.1(8) . . ?
C2 N1 Cu1 113.2(6) . . ?
C5 N1 Cu1 141.6(7) . . ?
C4 N3 C2 103.0(9) . . ?
C4 N3 Mn1 124.4(7) . . ?
C2 N3 Mn1 132.5(6) . . ?
C6 N7 C8 119.0(8) . . ?
C6 N7 Cu1 113.2(6) . . ?
C8 N7 Cu1 127.8(6) . . ?
C12 N11 C10 109.0(8) . . ?
C12 N11 Cu1 126.6(7) . . ?
C10 N11 Cu1 124.2(7) . . ?
C12 N13 C14 109.9(9) . . ?
C12 N13 H13 125.0(7) . . ?
C14 N13 H13 125.0(5) . . ?
N1 C2 N3 113.3(8) . . ?
N1 C2 C6 114.5(9) . . ?
N3 C2 C6 131.9(9) . . ?
N3 C4 C5 112.6(9) . . ?
N3 C4 H4 123.7(6) . . ?
C5 C4 H4 123.7(6) . . ?
N1 C5 C4 105.9(9) . . ?
N1 C5 H5 127.1(6) . . ?
C4 C5 H5 127.1(6) . . ?
N7 C6 C2 117.7(9) . . ?
N7 C6 H6 121.1(5) . . ?
C2 C6 H6 121.1(6) . . ?
N7 C8 C9 109.0(7) . . ?
N7 C8 H8A 109.9(5) . . ?
C9 C8 H8A 109.9(6) . . ?
N7 C8 H8B 109.9(5) . . ?
C9 C8 H8B 109.9(5) . . ?
H8A C8 H8B 108.3 . . ?
C10 C9 C8 112.9(9) . . ?
C10 C9 H9A 109.0(5) . . ?
C8 C9 H9A 109.0(5) . . ?
C10 C9 H9B 109.0(4) . . ?
C8 C9 H9B 109.0(5) . . ?
H9A C9 H9B 107.8 . . ?
C14 C10 N11 108.8(9) . . ?
C14 C10 C9 130.1(9) . . ?
N11 C10 C9 121.0(8) . . ?
N11 C12 N13 107.5(10) . . ?
N11 C12 H12 126.2(6) . . ?
N13 C12 H12 126.2(7) . . ?
C10 C14 N13 104.5(9) . . ?
C10 C14 H14 127.7(7) . . ?
N13 C14 H14 127.7(5) . . ?
O16 C16 C17 130.4(10) . . ?
O16 C16 C15 113.0(8) . . ?
C17 C16 C15 116.5(8) . . ?
C18 C17 C16 122.0(8) . . ?
C18 C17 H17 119.0(5) . . ?
C16 C17 H17 119.0(6) . . ?
O18 C18 C17 131.8(9) . . ?
O18 C18 C19 112.7(9) . . ?
C17 C18 C19 115.5(8) . . ?
O21 C21 C22 128.0(8) . . ?
O21 C21 C20 114.9(9) . . ?
C22 C21 C20 116.9(8) . . ?
C23 C22 C21 121.9(9) . . ?
C23 C22 H22 119.0(6) . . ?
C21 C22 H22 119.0(5) . . ?
O23 C23 C22 130.6(10) . . ?
O23 C23 C24 111.5(9) . . ?
C22 C23 C24 117.9(9) . . ?

loop_
_geom_bond_atom_site_label_1
_geom_bond_atom_site_label_2
_geom_bond_distance
_geom_bond_site_symmetry_2
_geom_bond_publ_flag
Cu1 N1 1.975(7) . ?
Cu1 N11 1.976(7) . ?
Cu1 O16 1.982(6) . ?
Cu1 N7 2.008(7) . ?
Cu1 O18 2.229(6) . ?
Mn1 N3 2.162(8) . ?
Mn1 N3 2.162(8) 2_556 ?
Mn1 O21 2.198(6) . ?
Mn1 O21 2.198(6) 2_556 ?
Mn1 O23 2.220(6) . ?
Mn1 O23 2.220(6) 2_556 ?
O16 C16 1.240(9) . ?
O18 C18 1.246(11) . ?
O21 C21 1.246(10) . ?
O23 C23 1.245(10) . ?
C15 F25 1.313(10) . ?
C15 F26 1.327(9) . ?
C15 F27 1.355(10) . ?
C15 C16 1.509(14) . ?
C19 F28B 1.280(12) . ?
C19 F29A 1.288(12) . ?
C19 F30A 1.298(13) . ?
C19 F29B 1.304(15) . ?
C19 F30B 1.357(14) . ?
C19 F28A 1.360(13) . ?
C19 C18 1.547(12) . ?
C20 F33B 1.305(13) . ?
C20 F32B 1.306(13) . ?
C20 F31B 1.313(14) . ?
C20 F31A 1.322(13) . ?
C20 F33A 1.326(14) . ?
C20 F32A 1.328(13) . ?
C20 C21 1.490(11) . ?
C24 F36A 1.295(11) . ?
C24 F36B 1.301(14) . ?
C24 F35B 1.30(2) . ?
C24 F34B 1.310(14) . ?
C24 F34A 1.314(12) . ?
C24 F35A 1.319(11) . ?
C24 C23 1.533(13) . ?
N1 C2 1.351(11) . ?
N1 C5 1.361(11) . ?
N3 C4 1.321(11) . ?
N3 C2 1.351(12) . ?
N7 C6 1.278(10) . ?
N7 C8 1.440(10) . ?
N11 C12 1.314(12) . ?
N11 C10 1.386(11) . ?
N13 C12 1.344(12) . ?
N13 C14 1.401(13) . ?
N13 H13 0.88 . ?
C2 C6 1.437(12) . ?
C4 C5 1.376(14) . ?
C4 H4 0.95 . ?
C5 H5 0.95 . ?
C6 H6 0.95 . ?
C8 C9 1.533(12) . ?
C8 H8A 0.99 . ?
C8 H8B 0.99 . ?
C9 C10 1.506(13) . ?
C9 H9A 0.99 . ?
C9 H9B 0.99 . ?
C10 C14 1.344(12) . ?
C12 H12 0.95 . ?
C14 H14 0.95 . ?
C16 C17 1.407(12) . ?
C17 C18 1.369(14) . ?
C17 H17 0.95 . ?
C21 C22 1.383(12) . ?
C22 C23 1.360(12) . ?
C22 H22 0.95 . ?
